data_7100455
loop_
_publ_author_name
'A. Orpen'
'Christopher J. Adams'
'Paul C. Crawford'
'Thomas J. Podesta'
'Benjamin Salt'

_publ_section_title
;
Thermal solid state synthesis of coordination
complexes from hydrogen bonded precursors.
;
_journal_name_full 'Chemical Communications'
_journal_paper_doi 10.1039/b501555c
_journal_year 2005
_chemical_formula_moiety 'C12 H14 Cl2 N2 Pd'
_chemical_formula_sum 'C12 H14 Cl2 N2 Pd'
_chemical_formula_weight 363.55
_space_group_IT_number 14
_symmetry_cell_setting monoclinic
_symmetry_space_group_name_Hall '-P 2yn'
_symmetry_space_group_name_H-M 'P 1 21/n 1'
_cell_angle_alpha 90.00
_cell_angle_beta 98.73(3)
_cell_angle_gamma 90.00
_cell_formula_units_Z 2
_cell_length_a 10.461(2)
_cell_length_b 3.9775(8)
_cell_length_c 15.911(3)
_cell_measurement_temperature 100(2)
_cell_volume 654.4(2)
_diffrn_ambient_temperature 100(2)
_exptl_crystal_density_diffrn 1.845
_cod_depositor_comments
;
The following automatic conversions were performed:
'_symmetry_cell_setting' value 'Monoclinic' changed to 'monoclinic'
according to '/home/saulius/struct/CIF-dictionaries/cif_core.dic'
dictionary named 'cif_core.dic' version 2.4.1 from 2010-06-29.

Automatic conversion script
Id: cif_fix_enum 1527 2010-12-29 10:47:43Z saulius 
;
_cod_original_sg_symbol_H-M 'P 21/n'
_cod_database_code 7100455

loop_
_symmetry_equiv_pos_as_xyz
'x, y, z'
'-x+1/2, y+1/2, -z+1/2'
'-x, -y, -z'
'x-1/2, -y-1/2, z-1/2'

loop_
_atom_site_label
_atom_site_type_symbol
_atom_site_fract_x
_atom_site_fract_y
_atom_site_fract_z
_atom_site_U_iso_or_equiv
_atom_site_adp_type
_atom_site_occupancy
_atom_site_symmetry_multiplicity
_atom_site_calc_flag
_atom_site_refinement_flags
_atom_site_disorder_assembly
_atom_site_disorder_group
Pd1 Pd 0.5000 0.0000 1.0000 0.01170(9) Uani 1 2 d S . .
Cl1 Cl 0.70436(5) -0.23160(16) 1.01992(4) 0.01623(13) Uani 1 1 d . . .
N1 N 0.50353(19) 0.0365(5) 0.87410(13) 0.0132(4) Uani 1 1 d . . .
C1 C 0.4077(2) -0.0994(6) 0.81751(16) 0.0137(5) Uani 1 1 d . . .
H1A H 0.3397 -0.2170 0.8381 0.016 Uiso 1 1 calc R . .
C2 C 0.4059(2) -0.0726(6) 0.73122(16) 0.0145(5) Uani 1 1 d . . .
H2A H 0.3372 -0.1709 0.6933 0.017 Uiso 1 1 calc R . .
C3 C 0.5045(2) 0.0983(6) 0.69912(16) 0.0140(5) Uani 1 1 d . . .
C4 C 0.6022(2) 0.2343(7) 0.75854(16) 0.0156(5) Uani 1 1 d . . .
H4A H 0.6712 0.3536 0.7397 0.019 Uiso 1 1 calc R . .
C5 C 0.5997(2) 0.1976(6) 0.84455(16) 0.0150(5) Uani 1 1 d . . .
H5A H 0.6683 0.2893 0.8838 0.018 Uiso 1 1 calc R . .
C6 C 0.5050(3) 0.1343(8) 0.60539(16) 0.0208(5) Uani 1 1 d . . .
H6A H 0.5851 0.2453 0.5956 0.031 Uiso 1 1 calc R . .
H6B H 0.4306 0.2697 0.5804 0.031 Uiso 1 1 calc R . .
H6C H 0.4997 -0.0887 0.5789 0.031 Uiso 1 1 calc R . .

loop_
_atom_site_aniso_label
_atom_site_aniso_U_11
_atom_site_aniso_U_22
_atom_site_aniso_U_33
_atom_site_aniso_U_23
_atom_site_aniso_U_13
_atom_site_aniso_U_12
Pd1 0.01072(13) 0.01525(14) 0.00876(13) -0.00098(10) 0.00029(8) 0.00082(10)
Cl1 0.0133(3) 0.0209(3) 0.0140(3) -0.0013(2) 0.00046(19) 0.0039(2)
N1 0.0124(9) 0.0148(10) 0.0117(10) -0.0009(8) 0.0000(7) 0.0017(8)
C1 0.0125(11) 0.0149(12) 0.0136(12) 0.0001(9) 0.0018(9) -0.0004(9)
C2 0.0131(11) 0.0167(13) 0.0127(11) -0.0027(9) -0.0011(9) 0.0009(9)
C3 0.0159(12) 0.0131(11) 0.0135(12) 0.0010(9) 0.0032(9) 0.0045(9)
C4 0.0131(11) 0.0153(12) 0.0189(12) 0.0012(10) 0.0041(9) 0.0007(10)
C5 0.0127(11) 0.0149(12) 0.0167(12) -0.0028(10) 0.0000(9) -0.0003(9)
C6 0.0236(13) 0.0267(14) 0.0124(12) 0.0003(11) 0.0037(10) -0.0011(11)

loop_
_geom_bond_atom_site_label_1
_geom_bond_atom_site_label_2
_geom_bond_distance
_geom_bond_site_symmetry_2
_geom_bond_publ_flag
Pd1 N1 2.014(2) 3_657 ?
Pd1 N1 2.014(2) . ?
Pd1 Cl1 2.3052(7) . ?
Pd1 Cl1 2.3052(7) 3_657 ?
N1 C5 1.337(3) . ?
N1 C1 1.354(3) . ?
C1 C2 1.374(3) . ?
C1 H1A 0.9500 . ?
C2 C3 1.395(3) . ?
C2 H2A 0.9500 . ?
C3 C4 1.392(3) . ?
C3 C6 1.499(3) . ?
C4 C5 1.380(3) . ?
C4 H4A 0.9500 . ?
C5 H5A 0.9500 . ?
C6 H6A 0.9800 . ?
C6 H6B 0.9800 . ?
C6 H6C 0.9800 . ?
